data_9011554
loop_
_publ_author_name
'Merlino, S.'

_publ_section_title
;
 Tuhualite crystal structure
 Locality: Mayor Island, New Zealand
 Note: Position of H2O not determined in paper
;
_journal_name_full Science
_journal_page_first 1399
_journal_page_last 1401
_journal_paper_doi 10.1126/science.166.3911.1399
_journal_volume 166
_journal_year 1969
_chemical_formula_sum 'Fe2 Na O15 Si6'
_chemical_name_mineral Tuhualite
_space_group_IT_number 64
_space_group_name_Hall '-C 2ac 2'
_space_group_name_H-M_alt 'C m c e'
_symmetry_space_group_name_Hall '-C 2ac 2'
_symmetry_space_group_name_H-M 'C m c e'
_cell_angle_alpha 90
_cell_angle_beta 90
_cell_angle_gamma 90
_cell_length_a 14.31
_cell_length_b 17.28
_cell_length_c 10.11
_cell_formula_units_Z 8
_cell_volume 2499.968
_exptl_crystal_density_diffrn 2.886
_cod_original_cell_volume 2499.969
_cod_original_sg_symbol_H-M 'C m c a'
_cod_original_formula_sum 'Fe2 Si6 O15 Na'
_cod_database_code 9011554

loop_
_symmetry_equiv_pos_as_xyz
x,y,z
1/2+x,1/2+y,z
x,1/2-y,1/2+z
1/2+x,-y,1/2+z
-x,1/2+y,1/2-z
1/2-x,+y,1/2-z
-x,y,z
1/2-x,1/2+y,z
x,-y,-z
1/2+x,1/2-y,-z
x,1/2+y,1/2-z
1/2+x,+y,1/2-z
-x,1/2-y,1/2+z
1/2-x,-y,1/2+z
-x,-y,-z
1/2-x,1/2-y,-z

loop_
_atom_site_label
_atom_site_fract_x
_atom_site_fract_y
_atom_site_fract_z
_atom_site_U_iso_or_equiv
Fe1 0.24840 0.00000 0.00000 0.01393
Fe2 0.25000 -0.09450 0.25000 0.00633
Si1 0.39060 0.13210 0.01180 0.00887
Si2 0.38940 0.07040 0.30600 0.00760
Si3 0.39020 0.18940 0.54340 0.00633
O1 0.36920 0.22460 -0.00940 0.01393
O2 0.32980 0.07970 -0.08760 0.00507
O3 0.36430 0.11050 0.16190 0.01900
O4 0.32950 -0.00510 0.33700 0.00507
O5 0.36390 0.13580 0.41070 0.01393
O6 0.32920 0.17100 0.66740 0.01140
O7 0.50000 0.11300 -0.00900 0.01267
O8 0.50000 0.05320 0.30680 0.01646
O9 0.50000 0.17900 0.57920 0.02280
Na 0.25000 0.21970 0.25000 0.02280

_database_code_amcsd 0015420
